data_7711869
loop_
_publ_author_name
'Wang, Dan'
'Shao, Tian-Fen'
'Ding, Wei-Hua'
'Li, Shao-Jie'
'Yao, Qi'
'Cao, Wei'
'Wang, Zheng'
'Ma, Yangmin'

_publ_section_title
;
 AIE -active TPA modified Schiff base for successive sensing of
 Cu<sup>2+</sup> and His <i>via</i> an on-off-on method and its
 application in bioimaging.
;
_journal_issue 2
_journal_name_full 'Dalton transactions (Cambridge, England : 2003)'
_journal_page_first 434
_journal_page_last 443
_journal_paper_doi 10.1039/d2dt03457c
_journal_volume 52
_journal_year 2023
_chemical_formula_moiety 'C60 H44 N6 O2 Zn'
_chemical_formula_sum 'C60 H44 N6 O2 Zn'
_chemical_formula_weight 946.38
_chemical_name_systematic ZnL2
_space_group_crystal_system triclinic
_space_group_IT_number 2
_space_group_name_Hall '-P 1'
_space_group_name_H-M_alt 'P -1'
_atom_sites_solution_hydrogens geom
_atom_sites_solution_primary dual
_audit_creation_date 2022-08-25
_audit_creation_method
;
Olex2 1.5
(compiled 2022.04.07 svn.rca3783a0 for OlexSys, GUI svn.r6498)
;
_audit_update_record
;
2022-10-09 deposited with the CCDC.	2022-12-05 downloaded from the CCDC.
;
_cell_angle_alpha 85.024(2)
_cell_angle_beta 72.211(2)
_cell_angle_gamma 74.526(2)
_cell_formula_units_Z 2
_cell_length_a 11.9862(10)
_cell_length_b 14.4619(13)
_cell_length_c 15.5093(13)
_cell_measurement_reflns_used 9179
_cell_measurement_temperature 273.15
_cell_measurement_theta_max 28.16
_cell_measurement_theta_min 2.61
_cell_volume 2467.1(4)
_computing_cell_refinement 'SAINT v8.37A (Bruker, 2015)'
_computing_data_reduction 'SAINT v8.37A (Bruker, 2015)'
_computing_molecular_graphics 'Olex2 1.5 (Dolomanov et al., 2009)'
_computing_publication_material 'Olex2 1.5 (Dolomanov et al., 2009)'
_computing_structure_refinement 'SHELXL 2018/3 (Sheldrick, 2015)'
_computing_structure_solution 'SHELXT 2014/5 (Sheldrick, 2014)'
_diffrn_ambient_temperature 273.15
_diffrn_measured_fraction_theta_full 0.967
_diffrn_measured_fraction_theta_max 0.967
_diffrn_measurement_device_type 'CCD area detector'
_diffrn_measurement_method 'phi and omega scans'
_diffrn_radiation_monochromator graphite
_diffrn_radiation_type MoK\a
_diffrn_radiation_wavelength 0.71073
_diffrn_reflns_av_R_equivalents 0.0352
_diffrn_reflns_av_unetI/netI 0.0473
_diffrn_reflns_Laue_measured_fraction_full 0.967
_diffrn_reflns_Laue_measured_fraction_max 0.967
_diffrn_reflns_limit_h_max 9
_diffrn_reflns_limit_h_min -14
_diffrn_reflns_limit_k_max 17
_diffrn_reflns_limit_k_min -17
_diffrn_reflns_limit_l_max 18
_diffrn_reflns_limit_l_min -18
_diffrn_reflns_number 18149
_diffrn_reflns_point_group_measured_fraction_full 0.967
_diffrn_reflns_point_group_measured_fraction_max 0.967
_diffrn_reflns_theta_full 24.999
_diffrn_reflns_theta_max 24.999
_diffrn_reflns_theta_min 2.628
_diffrn_source_current 30.0
_diffrn_source_power 1.5
_diffrn_source_voltage 50.0
_exptl_absorpt_coefficient_mu 0.548
_exptl_absorpt_correction_T_max 0.7457
_exptl_absorpt_correction_T_min 0.6745
_exptl_absorpt_correction_type none
_exptl_absorpt_process_details
;
SADABS-2016/2 (Bruker,2016/2) was used for absorption correction.
wR2(int) was 0.0594 before and 0.0497 after correction.
The Ratio of minimum to maximum transmission is 0.9045.
The \l/2 correction factor is Not present.
;
_exptl_crystal_density_diffrn 1.274
_exptl_crystal_description block
_exptl_crystal_F_000 984
_refine_diff_density_max 0.486
_refine_diff_density_min -0.366
_refine_diff_density_rms 0.054
_refine_ls_extinction_method none
_refine_ls_goodness_of_fit_ref 1.055
_refine_ls_hydrogen_treatment constr
_refine_ls_matrix_type full
_refine_ls_number_parameters 677
_refine_ls_number_reflns 8416
_refine_ls_number_restraints 87
_refine_ls_restrained_S_all 1.063
_refine_ls_R_factor_all 0.0615
_refine_ls_R_factor_gt 0.0482
_refine_ls_shift/su_max 0.001
_refine_ls_shift/su_mean 0.000
_refine_ls_structure_factor_coef Fsqd
_refine_ls_weighting_details 'w=1/[\s^2^(Fo^2^)+(0.0422P)^2^+2.7127P] where P=(Fo^2^+2Fc^2^)/3'
_refine_ls_weighting_scheme calc
_refine_ls_wR_factor_gt 0.1218
_refine_ls_wR_factor_ref 0.1340
_reflns_Friedel_coverage 0.000
_reflns_number_gt 6851
_reflns_number_total 8416
_reflns_threshold_expression 'I > 2\s(I)'
_cod_data_source_file d2dt03457c2.cif
_cod_data_source_block mo_211011a_0m
_cod_depositor_comments 'Adding full bibliography for 7711868--7711869.cif.'
_cod_database_code 7711869
_shelx_shelxl_version_number 2018/3
_shelx_space_group_comment
;
The symmetry employed for this shelxl refinement is uniquely defined
by the following loop, which should always be used as a source of
symmetry information in preference to the above space-group names.
They are only intended as comments.
;
_olex2_refinement_description
;
1. Fixed Uiso
 At 1.2 times of:
  All C(H) groups
2. Restrained distances
 C22-C26 \\sim C22-C26A
 with sigma of 0.02
 C30-C27 \\sim C30A-C27A
 with sigma of 0.04
 C26-C30 \\sim C26A-C30A
 with sigma of 0.02
 C26-C27 \\sim C26A-C27A
 with sigma of 0.02
 N3-C27 \\sim N3A-C27A
 with sigma of 0.04
 C30-C29 \\sim C30A-C29A
 with sigma of 0.02
 N3-C29 \\sim N3A-C29A
 with sigma of 0.02
 N3-C28 \\sim N3A-C28A
 with sigma of 0.02
 C30-N3 \\sim C30A-N3A
 with sigma of 0.04
 C27-C28 \\sim C27A-C28A
 with sigma of 0.02
 C29-C28 \\sim C29A-C28A
 with sigma of 0.04
 C22-C30 \\sim C22-C30A
 with sigma of 0.04
 C22-C27 \\sim C22-C27A
 with sigma of 0.04
 C26-C29 \\sim C26A-C29A
 with sigma of 0.04
 C26-C28 \\sim C26A-C28A
 with sigma of 0.04
3. Uiso/Uaniso restraints and constraints
Uanis(C26) \\sim Ueq, Uanis(C30) \\sim Ueq, Uanis(N3) \\sim Ueq, Uanis(C29)
\\sim Ueq, Uanis(C27) \\sim Ueq, Uanis(C28) \\sim Ueq, Uanis(C30A) \\sim Ueq,
Uanis(C29A) \\sim Ueq, Uanis(N3A) \\sim Ueq, Uanis(C28A) \\sim Ueq, Uanis(C27A)
\\sim Ueq, Uanis(C26A) \\sim Ueq: with sigma of 0.01 and sigma for terminal
atoms of 0.02
4. Others
 Sof(C26A)=Sof(C27A)=Sof(H27A)=Sof(C28A)=Sof(H28A)=Sof(C29A)=Sof(H29A)=
 Sof(C30A)=Sof(H30A)=Sof(N3A)=1-FVAR(1)
 Sof(C26)=Sof(C27)=Sof(H27)=Sof(C28)=Sof(H28)=Sof(C29)=Sof(H29)=Sof(C30)=
 Sof(H30)=Sof(N3)=FVAR(1)
5.a Aromatic/amide H refined with riding coordinates:
 C1(H1), C2(H2), C3(H3), C4(H4), C5(H5), C7(H7), C8(H8), C9(H9), C10(H10),
 C11(H11), C14(H14), C15(H15), C17(H17), C18(H18), C19(H19), C21(H21), C23(H23),
  C24(H24), C31(H31), C32(H32), C33(H33), C34(H34), C35(H35), C37(H37),
 C38(H38), C39(H39), C40(H40), C41(H41), C44(H44), C45(H45), C47(H47), C48(H48),
  C49(H49), C52(H52), C53(H53), C55(H55), C57(H57), C58(H58), C59(H59),
 C60(H60), C27(H27), C28(H28), C29(H29), C30(H30), C27A(H27A), C28A(H28A),
 C29A(H29A), C30A(H30A)
;
_smtbx_masks_void_probe_radius 1.2
_smtbx_masks_void_truncation_radius 1.2
_olex2_submission_special_instructions 'No special instructions were received'

loop_
_space_group_symop_operation_xyz
'x, y, z'
'-x, -y, -z'

loop_
_atom_site_label
_atom_site_type_symbol
_atom_site_fract_x
_atom_site_fract_y
_atom_site_fract_z
_atom_site_U_iso_or_equiv
_atom_site_adp_type
_atom_site_occupancy
_atom_site_site_symmetry_order
_atom_site_calc_flag
_atom_site_refinement_flags_posn
_atom_site_refinement_flags_adp
_atom_site_refinement_flags_occupancy
_atom_site_disorder_assembly
_atom_site_disorder_group
C1 C -0.0926(5) 1.0021(4) 0.3980(5) 0.113(2) Uani 1 1 d . . . . .
H1 H -0.022337 0.965584 0.358672 0.135 Uiso 1 1 calc R U . . .
C2 C -0.0898(6) 1.0843(4) 0.4356(6) 0.151(3) Uani 1 1 d . . . . .
H2 H -0.017087 1.101930 0.421738 0.181 Uiso 1 1 calc R U . . .
C3 C -0.1910(7) 1.1397(4) 0.4924(5) 0.117(2) Uani 1 1 d . . . . .
H3 H -0.188223 1.194139 0.518735 0.141 Uiso 1 1 calc R U . . .
C4 C -0.2943(7) 1.1140(4) 0.5093(4) 0.114(2) Uani 1 1 d . . . . .
H4 H -0.364890 1.152541 0.546491 0.137 Uiso 1 1 calc R U . . .
C5 C -0.3001(5) 1.0314(3) 0.4730(4) 0.0941(16) Uani 1 1 d . . . . .
H5 H -0.373472 1.014984 0.485936 0.113 Uiso 1 1 calc R U . . .
C6 C -0.1965(4) 0.9746(3) 0.4179(3) 0.0665(10) Uani 1 1 d . . . . .
C7 C -0.3077(5) 0.9793(3) 0.2754(4) 0.0919(15) Uani 1 1 d . . . . .
H7 H -0.263215 1.024758 0.267820 0.110 Uiso 1 1 calc R U . . .
C8 C -0.3937(6) 0.9896(5) 0.2304(4) 0.114(2) Uani 1 1 d . . . . .
H8 H -0.406914 1.042567 0.192929 0.137 Uiso 1 1 calc R U . . .
C9 C -0.4588(5) 0.9243(5) 0.2397(4) 0.1068(19) Uani 1 1 d . . . . .
H9 H -0.514722 0.931656 0.207650 0.128 Uiso 1 1 calc R U . . .
C10 C -0.4422(4) 0.8465(4) 0.2972(4) 0.0885(14) Uani 1 1 d . . . . .
H10 H -0.487878 0.801910 0.305192 0.106 Uiso 1 1 calc R U . . .
C11 C -0.3568(4) 0.8361(3) 0.3426(3) 0.0709(11) Uani 1 1 d . . . . .
H11 H -0.345459 0.783965 0.381331 0.085 Uiso 1 1 calc R U . . .
C12 C -0.2882(4) 0.9012(3) 0.3316(3) 0.0649(10) Uani 1 1 d . . . . .
C13 C -0.1177(3) 0.8022(2) 0.3840(2) 0.0536(8) Uani 1 1 d . . . . .
C14 C -0.0665(3) 0.7829(2) 0.4544(2) 0.0511(8) Uani 1 1 d . . . . .
H14 H -0.087053 0.828845 0.498816 0.061 Uiso 1 1 calc R U . . .
C15 C 0.0148(3) 0.6964(2) 0.4593(2) 0.0460(7) Uani 1 1 d . . . . .
H15 H 0.049197 0.685334 0.506708 0.055 Uiso 1 1 calc R U . . .
C16 C 0.0462(3) 0.6258(2) 0.3956(2) 0.0410(7) Uani 1 1 d . . . . .
C17 C -0.0028(3) 0.6457(3) 0.3235(2) 0.0558(9) Uani 1 1 d . . . . .
H17 H 0.018691 0.600020 0.278703 0.067 Uiso 1 1 calc R U . . .
C18 C -0.0835(4) 0.7330(3) 0.3180(3) 0.0631(10) Uani 1 1 d . . . . .
H18 H -0.115232 0.745378 0.269275 0.076 Uiso 1 1 calc R U . . .
C19 C 0.1215(3) 0.4594(2) 0.37200(19) 0.0421(7) Uani 1 1 d . . . . .
H19 H 0.059546 0.467306 0.345601 0.051 Uiso 1 1 calc R U . . .
C20 C 0.1980(3) 0.3644(2) 0.3697(2) 0.0436(7) Uani 1 1 d . . . . .
C21 C 0.1739(3) 0.2962(3) 0.3226(2) 0.0543(9) Uani 1 1 d . . . . .
H21 H 0.110522 0.316102 0.297052 0.065 Uiso 1 1 calc R U . . .
C22 C 0.2396(4) 0.2015(3) 0.3124(3) 0.0611(10) Uani 1 1 d D . . . .
C23 C 0.3317(4) 0.1730(3) 0.3544(3) 0.0664(11) Uani 1 1 d . . . . .
H23 H 0.377065 0.109462 0.349641 0.080 Uiso 1 1 calc R U . . .
C24 C 0.3567(3) 0.2358(2) 0.4022(3) 0.0570(9) Uani 1 1 d . . . . .
H24 H 0.418160 0.213600 0.429376 0.068 Uiso 1 1 calc R U . . .
C25 C 0.2921(3) 0.3338(2) 0.4117(2) 0.0429(7) Uani 1 1 d . . . . .
C31 C 0.6573(4) 0.4781(3) 0.0467(3) 0.0660(10) Uani 1 1 d . . . . .
H31 H 0.629452 0.452753 0.104031 0.079 Uiso 1 1 calc R U . . .
C32 C 0.6591(4) 0.4324(4) -0.0284(3) 0.0773(12) Uani 1 1 d . . . . .
H32 H 0.631455 0.377107 -0.021321 0.093 Uiso 1 1 calc R U . . .
C33 C 0.7010(4) 0.4678(5) -0.1122(3) 0.0915(16) Uani 1 1 d . . . . .
H33 H 0.703784 0.436125 -0.162863 0.110 Uiso 1 1 calc R U . . .
C34 C 0.7387(5) 0.5491(5) -0.1223(3) 0.1036(19) Uani 1 1 d . . . . .
H34 H 0.766509 0.573587 -0.180078 0.124 Uiso 1 1 calc R U . . .
C35 C 0.7367(5) 0.5965(4) -0.0484(3) 0.0843(14) Uani 1 1 d . . . . .
H35 H 0.762705 0.652587 -0.056303 0.101 Uiso 1 1 calc R U . . .
C36 C 0.6957(3) 0.5600(3) 0.0378(2) 0.0557(9) Uani 1 1 d . . . . .
C37 C 0.9118(4) 0.5994(4) 0.0859(3) 0.0764(12) Uani 1 1 d . . . . .
H37 H 0.929694 0.532789 0.085396 0.092 Uiso 1 1 calc R U . . .
C38 C 1.0025(5) 0.6448(7) 0.0721(4) 0.114(2) Uani 1 1 d . . . . .
H38 H 1.082112 0.608691 0.061928 0.137 Uiso 1 1 calc R U . . .
C39 C 0.9777(8) 0.7410(8) 0.0732(4) 0.132(3) Uani 1 1 d . . . . .
H39 H 1.040193 0.770747 0.064243 0.158 Uiso 1 1 calc R U . . .
C40 C 0.8619(8) 0.7954(5) 0.0871(4) 0.116(2) Uani 1 1 d . . . . .
H40 H 0.845228 0.861948 0.087505 0.139 Uiso 1 1 calc R U . . .
C41 C 0.7693(5) 0.7503(4) 0.1007(3) 0.0806(13) Uani 1 1 d . . . . .
H41 H 0.690024 0.786949 0.110056 0.097 Uiso 1 1 calc R U . . .
C42 C 0.7935(3) 0.6530(3) 0.1006(2) 0.0571(9) Uani 1 1 d . . . . .
C43 C 0.6169(3) 0.6044(3) 0.2002(2) 0.0526(9) Uani 1 1 d . . . . .
C44 C 0.4969(4) 0.6077(4) 0.2120(2) 0.0800(14) Uani 1 1 d . . . . .
H44 H 0.469416 0.612025 0.161532 0.096 Uiso 1 1 calc R U . . .
C45 C 0.4169(3) 0.6048(3) 0.2975(2) 0.0709(12) Uani 1 1 d . . . . .
H45 H 0.337147 0.605258 0.303525 0.085 Uiso 1 1 calc R U . . .
C46 C 0.4542(3) 0.6013(2) 0.37382(18) 0.0394(7) Uani 1 1 d . . . . .
C47 C 0.5735(3) 0.6000(2) 0.3621(2) 0.0404(7) Uani 1 1 d . . . . .
H47 H 0.600189 0.598583 0.412672 0.048 Uiso 1 1 calc R U . . .
C48 C 0.6538(3) 0.6008(2) 0.2768(2) 0.0445(7) Uani 1 1 d . . . . .
H48 H 0.733933 0.598972 0.270820 0.053 Uiso 1 1 calc R U . . .
C49 C 0.3796(3) 0.6355(2) 0.52915(19) 0.0397(7) Uani 1 1 d . . . . .
H49 H 0.444857 0.662747 0.517343 0.048 Uiso 1 1 calc R U . . .
C50 C 0.3043(3) 0.6399(2) 0.62086(19) 0.0386(7) Uani 1 1 d . . . . .
C51 C 0.1979(3) 0.6057(2) 0.65346(19) 0.0413(7) Uani 1 1 d . . . . .
C52 C 0.1318(3) 0.6225(3) 0.7466(2) 0.0551(9) Uani 1 1 d . . . . .
H52 H 0.061591 0.601422 0.770196 0.066 Uiso 1 1 calc R U . . .
C53 C 0.1682(3) 0.6686(3) 0.8021(2) 0.0591(9) Uani 1 1 d . . . . .
H53 H 0.121468 0.678700 0.862248 0.071 Uiso 1 1 calc R U . . .
C54 C 0.2742(3) 0.7012(3) 0.7712(2) 0.0532(8) Uani 1 1 d . . . . .
C55 C 0.3394(3) 0.6858(2) 0.6813(2) 0.0464(8) Uani 1 1 d . . . . .
H55 H 0.409986 0.706740 0.659365 0.056 Uiso 1 1 calc R U . . .
C56 C 0.3149(4) 0.7487(3) 0.8343(2) 0.0586(10) Uani 1 1 d . . . . .
C57 C 0.2371(5) 0.8072(4) 0.9009(3) 0.0828(13) Uani 1 1 d . . . . .
H57 H 0.154371 0.821999 0.908040 0.099 Uiso 1 1 calc R U . . .
C58 C 0.2810(6) 0.8460(4) 0.9598(3) 0.1026(18) Uani 1 1 d . . . . .
H58 H 0.225241 0.886370 1.005562 0.123 Uiso 1 1 calc R U . . .
C59 C 0.4733(5) 0.7716(4) 0.8872(3) 0.0884(14) Uani 1 1 d . . . . .
H59 H 0.555649 0.758801 0.880741 0.106 Uiso 1 1 calc R U . . .
C60 C 0.4381(4) 0.7302(3) 0.8266(3) 0.0714(11) Uani 1 1 d . . . . .
H60 H 0.495483 0.690377 0.781136 0.086 Uiso 1 1 calc R U . . .
N1 N 0.1278(2) 0.53585(18) 0.40631(15) 0.0369(5) Uani 1 1 d . . . . .
N2 N -0.2008(3) 0.8907(2) 0.3790(3) 0.0688(9) Uani 1 1 d . . . . .
N4 N 0.3679(2) 0.59811(17) 0.46039(15) 0.0364(5) Uani 1 1 d . . . . .
N5 N 0.6995(3) 0.6067(3) 0.11290(18) 0.0653(9) Uani 1 1 d . . . . .
N6 N 0.3972(5) 0.8285(4) 0.9541(3) 0.1023(14) Uani 1 1 d . . . . .
O1 O 0.3211(2) 0.38984(15) 0.45822(16) 0.0502(6) Uani 1 1 d . . . . .
O2 O 0.15951(19) 0.55938(17) 0.60460(14) 0.0487(5) Uani 1 1 d . . . . .
Zn1 Zn 0.24192(3) 0.52325(3) 0.48060(2) 0.04077(13) Uani 1 1 d . . . . .
C26 C 0.2170(7) 0.1253(5) 0.2654(5) 0.061(2) Uani 0.745(6) 1 d D U P A 1
C27 C 0.1727(8) 0.1569(5) 0.1922(5) 0.089(2) Uani 0.745(6) 1 d D U P A 1
H27 H 0.162218 0.220687 0.173522 0.107 Uiso 0.745(6) 1 calc R U P A 1
C28 C 0.1441(10) 0.0902(7) 0.1469(6) 0.113(3) Uani 0.745(6) 1 d D U P A 1
H28 H 0.109115 0.111053 0.100478 0.135 Uiso 0.745(6) 1 calc R U P A 1
C29 C 0.2075(7) -0.0299(5) 0.2391(6) 0.099(2) Uani 0.745(6) 1 d D U P A 1
H29 H 0.219883 -0.094049 0.256782 0.119 Uiso 0.745(6) 1 calc R U P A 1
C30 C 0.2336(5) 0.0325(4) 0.2884(5) 0.0767(18) Uani 0.745(6) 1 d D U P A 1
H30 H 0.262733 0.009905 0.337469 0.092 Uiso 0.745(6) 1 calc R U P A 1
N3 N 0.1672(9) -0.0050(7) 0.1706(7) 0.120(3) Uani 0.745(6) 1 d D U P A 1
C26A C 0.1974(15) 0.1537(11) 0.2467(11) 0.036(4) Uani 0.255(6) 1 d D U P A 2
C27A C 0.0771(16) 0.1568(13) 0.2528(14) 0.088(6) Uani 0.255(6) 1 d D U P A 2
H27A H 0.014418 0.197430 0.294713 0.106 Uiso 0.255(6) 1 calc R U P A 2
C28A C 0.049(2) 0.0996(16) 0.1966(16) 0.110(8) Uani 0.255(6) 1 d D U P A 2
H28A H -0.031963 0.107424 0.199686 0.132 Uiso 0.255(6) 1 calc R U P A 2
C29A C 0.2447(19) 0.0374(17) 0.1300(15) 0.101(7) Uani 0.255(6) 1 d D U P A 2
H29A H 0.307138 0.000747 0.084808 0.122 Uiso 0.255(6) 1 calc R U P A 2
C30A C 0.2766(17) 0.0925(14) 0.1835(12) 0.090(6) Uani 0.255(6) 1 d D U P A 2
H30A H 0.358597 0.086184 0.174471 0.108 Uiso 0.255(6) 1 calc R U P A 2
N3A N 0.1367(18) 0.0328(18) 0.1378(15) 0.092(7) Uani 0.255(6) 1 d D U P A 2

loop_
_atom_site_aniso_label
_atom_site_aniso_U_11
_atom_site_aniso_U_22
_atom_site_aniso_U_33
_atom_site_aniso_U_23
_atom_site_aniso_U_13
_atom_site_aniso_U_12
C1 0.066(3) 0.068(3) 0.197(7) -0.018(4) -0.027(4) -0.013(3)
C2 0.096(5) 0.081(4) 0.290(11) -0.025(5) -0.063(6) -0.033(4)
C3 0.139(6) 0.057(3) 0.180(7) -0.004(4) -0.079(5) -0.028(4)
C4 0.129(5) 0.063(3) 0.125(5) -0.015(3) -0.003(4) -0.020(3)
C5 0.087(3) 0.061(3) 0.119(4) -0.006(3) -0.002(3) -0.024(3)
C6 0.060(2) 0.048(2) 0.090(3) 0.007(2) -0.024(2) -0.0104(19)
C7 0.095(4) 0.065(3) 0.111(4) 0.019(3) -0.043(3) -0.002(3)
C8 0.116(5) 0.093(4) 0.125(5) 0.008(4) -0.066(4) 0.020(4)
C9 0.082(4) 0.109(4) 0.123(5) -0.027(4) -0.057(4) 0.026(3)
C10 0.061(3) 0.089(3) 0.112(4) -0.022(3) -0.035(3) 0.004(2)
C11 0.064(3) 0.063(2) 0.081(3) -0.005(2) -0.024(2) -0.004(2)
C12 0.056(2) 0.054(2) 0.076(3) -0.0003(19) -0.022(2) 0.0035(18)
C13 0.048(2) 0.0487(19) 0.058(2) -0.0009(16) -0.0126(17) -0.0056(16)
C14 0.052(2) 0.0469(19) 0.054(2) -0.0056(15) -0.0151(16) -0.0116(16)
C15 0.0467(18) 0.0493(19) 0.0443(17) 0.0006(14) -0.0150(15) -0.0142(15)
C16 0.0350(16) 0.0504(18) 0.0360(15) 0.0040(13) -0.0092(13) -0.0112(14)
C17 0.062(2) 0.056(2) 0.0456(19) -0.0101(16) -0.0218(17) 0.0020(17)
C18 0.069(3) 0.063(2) 0.057(2) 0.0015(18) -0.0335(19) 0.0011(19)
C19 0.0413(17) 0.058(2) 0.0312(15) 0.0025(14) -0.0107(13) -0.0199(15)
C20 0.0435(18) 0.0490(18) 0.0388(16) 0.0029(14) -0.0103(14) -0.0154(15)
C21 0.062(2) 0.064(2) 0.0447(18) 0.0002(16) -0.0148(16) -0.0299(19)
C22 0.068(3) 0.053(2) 0.058(2) -0.0120(17) -0.0031(19) -0.0228(19)
C23 0.057(2) 0.048(2) 0.083(3) -0.0131(19) -0.004(2) -0.0107(18)
C24 0.046(2) 0.049(2) 0.071(2) 0.0014(17) -0.0128(18) -0.0085(16)
C25 0.0386(17) 0.0432(17) 0.0442(17) 0.0009(14) -0.0064(14) -0.0129(14)
C31 0.059(2) 0.098(3) 0.046(2) -0.001(2) -0.0139(18) -0.029(2)
C32 0.062(3) 0.110(4) 0.068(3) -0.019(2) -0.018(2) -0.031(2)
C33 0.073(3) 0.164(5) 0.047(2) -0.025(3) -0.014(2) -0.043(3)
C34 0.115(4) 0.174(6) 0.030(2) 0.008(3) -0.017(2) -0.058(4)
C35 0.098(4) 0.117(4) 0.041(2) 0.016(2) -0.015(2) -0.044(3)
C36 0.046(2) 0.084(3) 0.0353(17) 0.0017(17) -0.0083(15) -0.0183(19)
C37 0.052(2) 0.115(4) 0.049(2) -0.004(2) -0.0046(18) -0.010(2)
C38 0.050(3) 0.226(8) 0.067(3) -0.001(4) -0.006(2) -0.049(4)
C39 0.125(6) 0.253(10) 0.055(3) 0.012(5) -0.006(3) -0.137(7)
C40 0.153(6) 0.133(5) 0.079(4) 0.015(3) -0.014(4) -0.092(5)
C41 0.080(3) 0.087(3) 0.069(3) -0.003(2) -0.010(2) -0.025(3)
C42 0.047(2) 0.087(3) 0.0338(17) 0.0001(17) 0.0010(15) -0.0260(19)
C43 0.0461(19) 0.079(2) 0.0319(16) -0.0002(16) -0.0042(14) -0.0231(18)
C44 0.058(2) 0.167(5) 0.0286(17) 0.000(2) -0.0106(16) -0.053(3)
C45 0.045(2) 0.140(4) 0.0378(18) -0.010(2) -0.0073(16) -0.044(2)
C46 0.0406(17) 0.0496(18) 0.0266(14) -0.0019(12) -0.0049(12) -0.0144(14)
C47 0.0396(17) 0.0489(18) 0.0346(15) 0.0035(13) -0.0140(13) -0.0121(14)
C48 0.0353(16) 0.059(2) 0.0395(16) 0.0007(14) -0.0079(13) -0.0162(15)
C49 0.0402(17) 0.0417(16) 0.0353(15) -0.0016(13) -0.0080(13) -0.0106(14)
C50 0.0378(16) 0.0436(17) 0.0326(15) -0.0006(13) -0.0088(12) -0.0089(13)
C51 0.0351(16) 0.0532(19) 0.0318(15) 0.0007(13) -0.0082(13) -0.0067(14)
C52 0.0418(19) 0.081(3) 0.0402(17) 0.0037(17) -0.0052(15) -0.0210(18)
C53 0.057(2) 0.086(3) 0.0315(16) -0.0041(17) -0.0066(15) -0.021(2)
C54 0.059(2) 0.067(2) 0.0340(16) -0.0064(15) -0.0100(15) -0.0195(18)
C55 0.0511(19) 0.055(2) 0.0348(16) -0.0054(14) -0.0087(14) -0.0195(16)
C56 0.078(3) 0.074(2) 0.0333(17) 0.0027(16) -0.0152(17) -0.037(2)
C57 0.082(3) 0.107(4) 0.059(2) -0.020(2) -0.008(2) -0.032(3)
C58 0.112(5) 0.134(5) 0.064(3) -0.042(3) -0.011(3) -0.039(4)
C59 0.094(4) 0.119(4) 0.068(3) -0.007(3) -0.033(3) -0.040(3)
C60 0.079(3) 0.091(3) 0.049(2) -0.007(2) -0.015(2) -0.031(2)
N1 0.0321(13) 0.0449(14) 0.0324(12) 0.0001(11) -0.0080(10) -0.0095(11)
N2 0.061(2) 0.0490(18) 0.097(3) -0.0041(17) -0.0366(19) 0.0010(15)
N4 0.0337(13) 0.0439(14) 0.0295(12) -0.0017(10) -0.0064(10) -0.0092(11)
N5 0.0589(19) 0.106(3) 0.0336(15) -0.0099(15) 0.0029(13) -0.0406(19)
N6 0.129(4) 0.134(4) 0.064(2) -0.020(2) -0.032(3) -0.057(3)
O1 0.0503(13) 0.0452(12) 0.0611(14) 0.0004(11) -0.0280(11) -0.0089(10)
O2 0.0419(12) 0.0746(16) 0.0353(11) -0.0004(10) -0.0097(9) -0.0262(11)
Zn1 0.0370(2) 0.0511(2) 0.0364(2) -0.00002(15) -0.01243(15) -0.01303(16)
C26 0.073(4) 0.051(4) 0.059(4) -0.002(3) -0.018(3) -0.017(3)
C27 0.127(6) 0.081(4) 0.071(4) -0.011(3) -0.029(4) -0.042(4)
C28 0.146(7) 0.119(6) 0.091(5) -0.021(5) -0.044(5) -0.047(6)
C29 0.092(5) 0.069(4) 0.136(6) -0.020(4) -0.028(4) -0.022(3)
C30 0.075(4) 0.050(3) 0.103(4) -0.009(3) -0.021(3) -0.015(3)
N3 0.144(6) 0.099(5) 0.127(6) -0.034(5) -0.034(5) -0.043(5)
C26A 0.052(7) 0.019(6) 0.041(8) 0.007(6) -0.023(6) -0.007(5)
C27A 0.094(10) 0.081(9) 0.104(10) -0.003(7) -0.041(8) -0.032(7)
C28A 0.106(11) 0.119(11) 0.121(11) -0.008(8) -0.043(9) -0.039(8)
C29A 0.109(11) 0.107(11) 0.101(10) -0.023(8) -0.034(8) -0.038(9)
C30A 0.096(10) 0.094(10) 0.096(10) -0.020(7) -0.034(8) -0.040(8)
N3A 0.109(10) 0.079(10) 0.103(10) -0.033(8) -0.038(8) -0.027(8)

loop_
_atom_type_symbol
_atom_type_description
_atom_type_scat_dispersion_real
_atom_type_scat_dispersion_imag
_atom_type_scat_source
C C 0.0033 0.0016 'International Tables Vol C Tables 4.2.6.8 and 6.1.1.4'
H H 0.0000 0.0000 'International Tables Vol C Tables 4.2.6.8 and 6.1.1.4'
N N 0.0061 0.0033 'International Tables Vol C Tables 4.2.6.8 and 6.1.1.4'
O O 0.0106 0.0060 'International Tables Vol C Tables 4.2.6.8 and 6.1.1.4'
Zn Zn 0.2839 1.4301 'International Tables Vol C Tables 4.2.6.8 and 6.1.1.4'

loop_
_geom_angle_atom_site_label_1
_geom_angle_atom_site_label_2
_geom_angle_atom_site_label_3
_geom_angle
_geom_angle_site_symmetry_1
_geom_angle_site_symmetry_3
_geom_angle_publ_flag
C2 C1 H1 119.8 . . ?
C6 C1 H1 119.8 . . ?
C6 C1 C2 120.4(5) . . ?
C1 C2 H2 119.4 . . ?
C3 C2 C1 121.3(6) . . ?
C3 C2 H2 119.4 . . ?
C2 C3 H3 121.0 . . ?
C4 C3 C2 118.1(5) . . ?
C4 C3 H3 121.0 . . ?
C3 C4 H4 119.0 . . ?
C3 C4 C5 122.1(6) . . ?
C5 C4 H4 119.0 . . ?
C4 C5 H5 120.4 . . ?
C6 C5 C4 119.2(5) . . ?
C6 C5 H5 120.4 . . ?
C1 C6 C5 118.9(4) . . ?
C1 C6 N2 120.9(4) . . ?
C5 C6 N2 120.1(4) . . ?
C8 C7 H7 120.2 . . ?
C12 C7 H7 120.2 . . ?
C12 C7 C8 119.6(5) . . ?
C7 C8 H8 119.3 . . ?
C9 C8 C7 121.4(6) . . ?
C9 C8 H8 119.3 . . ?
C8 C9 H9 120.1 . . ?
C8 C9 C10 119.8(5) . . ?
C10 C9 H9 120.1 . . ?
C9 C10 H10 120.5 . . ?
C11 C10 C9 119.0(5) . . ?
C11 C10 H10 120.5 . . ?
C10 C11 H11 119.3 . . ?
C12 C11 C10 121.4(5) . . ?
C12 C11 H11 119.3 . . ?
C7 C12 N2 119.9(4) . . ?
C11 C12 C7 118.8(4) . . ?
C11 C12 N2 121.3(4) . . ?
C14 C13 C18 118.2(3) . . ?
C14 C13 N2 120.7(3) . . ?
C18 C13 N2 121.1(3) . . ?
C13 C14 H14 119.6 . . ?
C15 C14 C13 120.7(3) . . ?
C15 C14 H14 119.6 . . ?
C14 C15 H15 119.3 . . ?
C14 C15 C16 121.4(3) . . ?
C16 C15 H15 119.3 . . ?
C15 C16 C17 118.1(3) . . ?
C15 C16 N1 118.9(3) . . ?
C17 C16 N1 123.0(3) . . ?
C16 C17 H17 119.8 . . ?
C18 C17 C16 120.4(3) . . ?
C18 C17 H17 119.8 . . ?
C13 C18 H18 119.5 . . ?
C17 C18 C13 121.1(3) . . ?
C17 C18 H18 119.5 . . ?
C20 C19 H19 115.9 . . ?
N1 C19 H19 115.9 . . ?
N1 C19 C20 128.1(3) . . ?
C21 C20 C19 115.5(3) . . ?
C21 C20 C25 118.7(3) . . ?
C25 C20 C19 125.8(3) . . ?
C20 C21 H21 118.3 . . ?
C22 C21 C20 123.5(4) . . ?
C22 C21 H21 118.3 . . ?
C21 C22 C23 116.8(3) . . ?
C21 C22 C26 126.1(5) . . ?
C21 C22 C26A 107.9(7) . . ?
C23 C22 C26 117.0(4) . . ?
C23 C22 C26A 134.9(7) . . ?
C22 C23 H23 119.1 . . ?
C24 C23 C22 121.8(4) . . ?
C24 C23 H23 119.1 . . ?
C23 C24 H24 118.8 . . ?
C23 C24 C25 122.3(4) . . ?
C25 C24 H24 118.8 . . ?
C24 C25 C20 116.9(3) . . ?
O1 C25 C20 124.1(3) . . ?
O1 C25 C24 119.0(3) . . ?
C32 C31 H31 119.6 . . ?
C36 C31 H31 119.6 . . ?
C36 C31 C32 120.9(4) . . ?
C31 C32 H32 119.9 . . ?
C33 C32 C31 120.1(5) . . ?
C33 C32 H32 119.9 . . ?
C32 C33 H33 120.1 . . ?
C34 C33 C32 119.8(4) . . ?
C34 C33 H33 120.1 . . ?
C33 C34 H34 119.5 . . ?
C33 C34 C35 121.1(4) . . ?
C35 C34 H34 119.5 . . ?
C34 C35 H35 120.2 . . ?
C34 C35 C36 119.6(5) . . ?
C36 C35 H35 120.2 . . ?
C31 C36 C35 118.5(4) . . ?
C31 C36 N5 122.4(3) . . ?
C35 C36 N5 119.1(4) . . ?
C38 C37 H37 120.1 . . ?
C38 C37 C42 119.8(5) . . ?
C42 C37 H37 120.1 . . ?
C37 C38 H38 119.7 . . ?
C39 C38 C37 120.7(6) . . ?
C39 C38 H38 119.7 . . ?
C38 C39 H39 119.6 . . ?
C38 C39 C40 120.7(6) . . ?
C40 C39 H39 119.6 . . ?
C39 C40 H40 120.4 . . ?
C39 C40 C41 119.2(7) . . ?
C41 C40 H40 120.4 . . ?
C40 C41 H41 119.8 . . ?
C42 C41 C40 120.4(5) . . ?
C42 C41 H41 119.8 . . ?
C37 C42 N5 120.2(4) . . ?
C41 C42 C37 119.2(4) . . ?
C41 C42 N5 120.6(4) . . ?
C44 C43 N5 121.6(3) . . ?
C48 C43 C44 117.7(3) . . ?
C48 C43 N5 120.7(3) . . ?
C43 C44 H44 119.3 . . ?
C43 C44 C45 121.3(3) . . ?
C45 C44 H44 119.3 . . ?
C44 C45 H45 119.7 . . ?
C46 C45 C44 120.7(3) . . ?
C46 C45 H45 119.7 . . ?
C45 C46 C47 118.0(3) . . ?
C45 C46 N4 118.4(3) . . ?
C47 C46 N4 123.6(3) . . ?
C46 C47 H47 119.4 . . ?
C48 C47 C46 121.2(3) . . ?
C48 C47 H47 119.4 . . ?
C43 C48 H48 119.5 . . ?
C47 C48 C43 121.0(3) . . ?
C47 C48 H48 119.5 . . ?
C50 C49 H49 116.1 . . ?
N4 C49 H49 116.1 . . ?
N4 C49 C50 127.8(3) . . ?
C51 C50 C49 125.6(3) . . ?
C55 C50 C49 115.1(3) . . ?
C55 C50 C51 119.3(3) . . ?
C50 C51 C52 116.5(3) . . ?
O2 C51 C50 124.5(3) . . ?
O2 C51 C52 119.0(3) . . ?
C51 C52 H52 118.9 . . ?
C53 C52 C51 122.1(3) . . ?
C53 C52 H52 118.9 . . ?
C52 C53 H53 119.0 . . ?
C52 C53 C54 121.9(3) . . ?
C54 C53 H53 119.0 . . ?
C53 C54 C56 121.1(3) . . ?
C55 C54 C53 116.9(3) . . ?
C55 C54 C56 122.0(3) . . ?
C50 C55 H55 118.4 . . ?
C54 C55 C50 123.2(3) . . ?
C54 C55 H55 118.4 . . ?
C57 C56 C54 122.6(4) . . ?
C57 C56 C60 117.4(4) . . ?
C60 C56 C54 120.0(3) . . ?
C56 C57 H57 120.2 . . ?
C56 C57 C58 119.6(5) . . ?
C58 C57 H57 120.2 . . ?
C57 C58 H58 118.1 . . ?
N6 C58 C57 123.8(5) . . ?
N6 C58 H58 118.1 . . ?
C60 C59 H59 117.9 . . ?
N6 C59 H59 117.9 . . ?
N6 C59 C60 124.1(5) . . ?
C56 C60 H60 120.4 . . ?
C59 C60 C56 119.1(4) . . ?
C59 C60 H60 120.4 . . ?
C16 N1 Zn1 121.97(19) . . ?
C19 N1 C16 118.8(3) . . ?
C19 N1 Zn1 119.1(2) . . ?
C6 N2 C12 117.2(3) . . ?
C13 N2 C6 120.7(3) . . ?
C13 N2 C12 122.0(3) . . ?
C46 N4 Zn1 121.46(19) . . ?
C49 N4 C46 118.7(3) . . ?
C49 N4 Zn1 119.4(2) . . ?
C36 N5 C42 118.2(3) . . ?
C36 N5 C43 122.4(3) . . ?
C42 N5 C43 119.3(3) . . ?
C58 N6 C59 115.9(4) . . ?
C25 O1 Zn1 124.9(2) . . ?
C51 O2 Zn1 124.77(19) . . ?
N1 Zn1 N4 125.33(10) . . ?
O1 Zn1 N1 97.47(10) . . ?
O1 Zn1 N4 109.34(10) . . ?
O1 Zn1 O2 116.57(10) . . ?
O2 Zn1 N1 112.68(9) . . ?
O2 Zn1 N4 96.75(9) . . ?
C27 C26 C22 115.2(6) . . ?
C30 C26 C22 126.1(7) . . ?
C30 C26 C27 118.7(6) . . ?
C26 C27 H27 120.7 . . ?
C26 C27 C28 118.5(7) . . ?
C28 C27 H27 120.7 . . ?
C27 C28 H28 119.6 . . ?
N3 C28 C27 120.7(9) . . ?
N3 C28 H28 119.6 . . ?
C30 C29 H29 117.9 . . ?
N3 C29 H29 117.9 . . ?
N3 C29 C30 124.3(7) . . ?
C26 C30 C29 119.8(7) . . ?
C26 C30 H30 120.1 . . ?
C29 C30 H30 120.1 . . ?
C29 N3 C28 117.8(7) . . ?
C27A C26A C22 126.3(13) . . ?
C30A C26A C22 121.2(13) . . ?
C30A C26A C27A 111.9(12) . . ?
C26A C27A H27A 119.1 . . ?
C26A C27A C28A 121.8(16) . . ?
C28A C27A H27A 119.1 . . ?
C27A C28A H28A 118.9 . . ?
N3A C28A C27A 122.2(17) . . ?
N3A C28A H28A 118.9 . . ?
C30A C29A H29A 117.2 . . ?
N3A C29A H29A 117.2 . . ?
N3A C29A C30A 125.6(18) . . ?
C26A C30A C29A 124.4(16) . . ?
C26A C30A H30A 117.8 . . ?
C29A C30A H30A 117.8 . . ?
C29A N3A C28A 113.4(16) . . ?

loop_
_geom_bond_atom_site_label_1
_geom_bond_atom_site_label_2
_geom_bond_distance
_geom_bond_site_symmetry_2
_geom_bond_publ_flag
C1 H1 0.9300 . ?
C1 C2 1.381(8) . ?
C1 C6 1.346(6) . ?
C2 H2 0.9300 . ?
C2 C3 1.357(9) . ?
C3 H3 0.9300 . ?
C3 C4 1.331(8) . ?
C4 H4 0.9300 . ?
C4 C5 1.390(7) . ?
C5 H5 0.9300 . ?
C5 C6 1.370(6) . ?
C6 N2 1.421(5) . ?
C7 H7 0.9300 . ?
C7 C8 1.382(8) . ?
C7 C12 1.380(6) . ?
C8 H8 0.9300 . ?
C8 C9 1.349(8) . ?
C9 H9 0.9300 . ?
C9 C10 1.385(8) . ?
C10 H10 0.9300 . ?
C10 C11 1.379(6) . ?
C11 H11 0.9300 . ?
C11 C12 1.375(6) . ?
C12 N2 1.424(5) . ?
C13 C14 1.382(5) . ?
C13 C18 1.386(5) . ?
C13 N2 1.409(4) . ?
C14 H14 0.9300 . ?
C14 C15 1.378(5) . ?
C15 H15 0.9300 . ?
C15 C16 1.379(4) . ?
C16 C17 1.390(4) . ?
C16 N1 1.435(4) . ?
C17 H17 0.9300 . ?
C17 C18 1.384(5) . ?
C18 H18 0.9300 . ?
C19 H19 0.9300 . ?
C19 C20 1.430(4) . ?
C19 N1 1.297(4) . ?
C20 C21 1.413(4) . ?
C20 C25 1.424(4) . ?
C21 H21 0.9300 . ?
C21 C22 1.381(5) . ?
C22 C23 1.401(6) . ?
C22 C26 1.496(7) . ?
C22 C26A 1.548(12) . ?
C23 H23 0.9300 . ?
C23 C24 1.364(5) . ?
C24 H24 0.9300 . ?
C24 C25 1.417(5) . ?
C25 O1 1.304(4) . ?
C31 H31 0.9300 . ?
C31 C32 1.380(5) . ?
C31 C36 1.363(5) . ?
C32 H32 0.9300 . ?
C32 C33 1.351(6) . ?
C33 H33 0.9300 . ?
C33 C34 1.350(7) . ?
C34 H34 0.9300 . ?
C34 C35 1.375(6) . ?
C35 H35 0.9300 . ?
C35 C36 1.387(5) . ?
C36 N5 1.414(4) . ?
C37 H37 0.9300 . ?
C37 C38 1.369(8) . ?
C37 C42 1.381(6) . ?
C38 H38 0.9300 . ?
C38 C39 1.343(10) . ?
C39 H39 0.9300 . ?
C39 C40 1.362(10) . ?
C40 H40 0.9300 . ?
C40 C41 1.386(7) . ?
C41 H41 0.9300 . ?
C41 C42 1.360(6) . ?
C42 N5 1.415(5) . ?
C43 C44 1.381(5) . ?
C43 C48 1.381(4) . ?
C43 N5 1.416(4) . ?
C44 H44 0.9300 . ?
C44 C45 1.383(5) . ?
C45 H45 0.9300 . ?
C45 C46 1.380(4) . ?
C46 C47 1.381(4) . ?
C46 N4 1.429(3) . ?
C47 H47 0.9300 . ?
C47 C48 1.379(4) . ?
C48 H48 0.9300 . ?
C49 H49 0.9300 . ?
C49 C50 1.429(4) . ?
C49 N4 1.297(4) . ?
C50 C51 1.424(4) . ?
C50 C55 1.412(4) . ?
C51 C52 1.425(4) . ?
C51 O2 1.304(4) . ?
C52 H52 0.9300 . ?
C52 C53 1.364(5) . ?
C53 H53 0.9300 . ?
C53 C54 1.406(5) . ?
C54 C55 1.379(4) . ?
C54 C56 1.502(5) . ?
C55 H55 0.9300 . ?
C56 C57 1.339(6) . ?
C56 C60 1.397(6) . ?
C57 H57 0.9300 . ?
C57 C58 1.402(6) . ?
C58 H58 0.9300 . ?
C58 N6 1.324(7) . ?
C59 H59 0.9300 . ?
C59 C60 1.376(6) . ?
C59 N6 1.324(6) . ?
C60 H60 0.9300 . ?
N1 Zn1 2.007(2) . ?
N4 Zn1 2.018(2) . ?
O1 Zn1 1.919(2) . ?
O2 Zn1 1.920(2) . ?
C26 C27 1.388(9) . ?
C26 C30 1.337(9) . ?
C27 H27 0.9300 . ?
C27 C28 1.408(10) . ?
C28 H28 0.9300 . ?
C28 N3 1.371(12) . ?
C29 H29 0.9300 . ?
C29 C30 1.384(9) . ?
C29 N3 1.283(12) . ?
C30 H30 0.9300 . ?
C26A C27A 1.405(17) . ?
C26A C30A 1.334(17) . ?
C27A H27A 0.9300 . ?
C27A C28A 1.420(16) . ?
C28A H28A 0.9300 . ?
C28A N3A 1.378(18) . ?
C29A H29A 0.9300 . ?
C29A C30A 1.392(16) . ?
C29A N3A 1.28(2) . ?
C30A H30A 0.9300 . ?

loop_
_geom_torsion_atom_site_label_1
_geom_torsion_atom_site_label_2
_geom_torsion_atom_site_label_3
_geom_torsion_atom_site_label_4
_geom_torsion
_geom_torsion_site_symmetry_1
_geom_torsion_site_symmetry_2
_geom_torsion_site_symmetry_3
_geom_torsion_site_symmetry_4
_geom_torsion_publ_flag
C1 C2 C3 C4 -1.6(12) . . . . ?
C1 C6 N2 C12 -125.0(5) . . . . ?
C1 C6 N2 C13 52.2(6) . . . . ?
C2 C1 C6 C5 2.7(10) . . . . ?
C2 C1 C6 N2 179.4(6) . . . . ?
C2 C3 C4 C5 2.1(11) . . . . ?
C3 C4 C5 C6 -0.2(10) . . . . ?
C4 C5 C6 C1 -2.2(8) . . . . ?
C4 C5 C6 N2 -179.0(5) . . . . ?
C5 C6 N2 C12 51.7(6) . . . . ?
C5 C6 N2 C13 -131.1(5) . . . . ?
C6 C1 C2 C3 -0.8(12) . . . . ?
C7 C8 C9 C10 1.7(9) . . . . ?
C7 C12 N2 C6 41.6(6) . . . . ?
C7 C12 N2 C13 -135.5(4) . . . . ?
C8 C7 C12 C11 -1.1(7) . . . . ?
C8 C7 C12 N2 -179.3(5) . . . . ?
C8 C9 C10 C11 -1.4(8) . . . . ?
C9 C10 C11 C12 -0.1(7) . . . . ?
C10 C11 C12 C7 1.4(7) . . . . ?
C10 C11 C12 N2 179.5(4) . . . . ?
C11 C12 N2 C6 -136.5(4) . . . . ?
C11 C12 N2 C13 46.4(6) . . . . ?
C12 C7 C8 C9 -0.4(9) . . . . ?
C13 C14 C15 C16 -1.1(5) . . . . ?
C14 C13 C18 C17 1.8(6) . . . . ?
C14 C13 N2 C6 27.3(6) . . . . ?
C14 C13 N2 C12 -155.6(4) . . . . ?
C14 C15 C16 C17 2.5(5) . . . . ?
C14 C15 C16 N1 -177.7(3) . . . . ?
C15 C16 C17 C18 -1.8(5) . . . . ?
C15 C16 N1 C19 153.0(3) . . . . ?
C15 C16 N1 Zn1 -22.3(4) . . . . ?
C16 C17 C18 C13 -0.3(6) . . . . ?
C17 C16 N1 C19 -27.3(4) . . . . ?
C17 C16 N1 Zn1 157.5(3) . . . . ?
C18 C13 C14 C15 -1.1(5) . . . . ?
C18 C13 N2 C6 -151.5(4) . . . . ?
C18 C13 N2 C12 25.5(6) . . . . ?
C19 C20 C21 C22 179.1(3) . . . . ?
C19 C20 C25 C24 179.3(3) . . . . ?
C19 C20 C25 O1 -0.3(5) . . . . ?
C20 C19 N1 C16 175.8(3) . . . . ?
C20 C19 N1 Zn1 -8.9(4) . . . . ?
C20 C21 C22 C23 2.2(5) . . . . ?
C20 C21 C22 C26 178.5(5) . . . . ?
C20 C21 C22 C26A -172.6(8) . . . . ?
C20 C25 O1 Zn1 1.0(4) . . . . ?
C21 C20 C25 C24 0.8(4) . . . . ?
C21 C20 C25 O1 -178.8(3) . . . . ?
C21 C22 C23 C24 -0.8(6) . . . . ?
C21 C22 C26 C27 33.1(9) . . . . ?
C21 C22 C26 C30 -145.7(6) . . . . ?
C21 C22 C26A C27A -50.4(19) . . . . ?
C21 C22 C26A C30A 139.1(16) . . . . ?
C22 C23 C24 C25 -0.6(6) . . . . ?
C22 C26 C27 C28 -177.2(7) . . . . ?
C22 C26 C30 C29 179.2(6) . . . . ?
C22 C26A C27A C28A -171.0(18) . . . . ?
C22 C26A C30A C29A 171.2(19) . . . . ?
C23 C22 C26 C27 -150.6(6) . . . . ?
C23 C22 C26 C30 30.5(9) . . . . ?
C23 C22 C26A C27A 136.2(15) . . . . ?
C23 C22 C26A C30A -34(2) . . . . ?
C23 C24 C25 C20 0.6(5) . . . . ?
C23 C24 C25 O1 -179.9(3) . . . . ?
C24 C25 O1 Zn1 -178.6(2) . . . . ?
C25 C20 C21 C22 -2.2(5) . . . . ?
C31 C32 C33 C34 -1.4(8) . . . . ?
C31 C36 N5 C42 145.7(4) . . . . ?
C31 C36 N5 C43 -30.8(6) . . . . ?
C32 C31 C36 C35 0.1(6) . . . . ?
C32 C31 C36 N5 -177.5(4) . . . . ?
C32 C33 C34 C35 0.8(9) . . . . ?
C33 C34 C35 C36 0.2(9) . . . . ?
C34 C35 C36 C31 -0.6(7) . . . . ?
C34 C35 C36 N5 177.0(4) . . . . ?
C35 C36 N5 C42 -31.9(6) . . . . ?
C35 C36 N5 C43 151.6(4) . . . . ?
C36 C31 C32 C33 1.0(7) . . . . ?
C37 C38 C39 C40 -0.6(9) . . . . ?
C37 C42 N5 C36 -69.0(5) . . . . ?
C37 C42 N5 C43 107.6(4) . . . . ?
C38 C37 C42 C41 0.2(6) . . . . ?
C38 C37 C42 N5 178.6(4) . . . . ?
C38 C39 C40 C41 0.3(9) . . . . ?
C39 C40 C41 C42 0.3(8) . . . . ?
C40 C41 C42 C37 -0.6(6) . . . . ?
C40 C41 C42 N5 -178.9(4) . . . . ?
C41 C42 N5 C36 109.3(4) . . . . ?
C41 C42 N5 C43 -74.0(5) . . . . ?
C42 C37 C38 C39 0.3(8) . . . . ?
C43 C44 C45 C46 1.9(8) . . . . ?
C44 C43 C48 C47 0.4(6) . . . . ?
C44 C43 N5 C36 -37.2(6) . . . . ?
C44 C43 N5 C42 146.3(4) . . . . ?
C44 C45 C46 C47 -0.5(6) . . . . ?
C44 C45 C46 N4 -179.8(4) . . . . ?
C45 C46 C47 C48 -0.9(5) . . . . ?
C45 C46 N4 C49 -150.3(3) . . . . ?
C45 C46 N4 Zn1 37.3(4) . . . . ?
C46 C47 C48 C43 0.9(5) . . . . ?
C47 C46 N4 C49 30.5(4) . . . . ?
C47 C46 N4 Zn1 -141.9(3) . . . . ?
C48 C43 C44 C45 -1.9(7) . . . . ?
C48 C43 N5 C36 144.3(4) . . . . ?
C48 C43 N5 C42 -32.2(6) . . . . ?
C49 C50 C51 C52 -176.2(3) . . . . ?
C49 C50 C51 O2 5.0(5) . . . . ?
C49 C50 C55 C54 176.5(3) . . . . ?
C50 C49 N4 C46 -179.9(3) . . . . ?
C50 C49 N4 Zn1 -7.3(4) . . . . ?
C50 C51 C52 C53 -0.3(5) . . . . ?
C50 C51 O2 Zn1 2.8(4) . . . . ?
C51 C50 C55 C54 -1.2(5) . . . . ?
C51 C52 C53 C54 -0.9(6) . . . . ?
C52 C51 O2 Zn1 -175.9(2) . . . . ?
C52 C53 C54 C55 1.0(6) . . . . ?
C52 C53 C54 C56 -177.9(4) . . . . ?
C53 C54 C55 C50 0.1(5) . . . . ?
C53 C54 C56 C57 -36.5(6) . . . . ?
C53 C54 C56 C60 141.4(4) . . . . ?
C54 C56 C57 C58 177.3(4) . . . . ?
C54 C56 C60 C59 -177.6(4) . . . . ?
C55 C50 C51 C52 1.3(4) . . . . ?
C55 C50 C51 O2 -177.5(3) . . . . ?
C55 C54 C56 C57 144.7(4) . . . . ?
C55 C54 C56 C60 -37.4(5) . . . . ?
C56 C54 C55 C50 178.9(3) . . . . ?
C56 C57 C58 N6 0.1(9) . . . . ?
C57 C56 C60 C59 0.5(6) . . . . ?
C57 C58 N6 C59 0.8(9) . . . . ?
C60 C56 C57 C58 -0.7(7) . . . . ?
C60 C59 N6 C58 -1.1(8) . . . . ?
N1 C16 C17 C18 178.4(3) . . . . ?
N1 C19 C20 C21 -176.3(3) . . . . ?
N1 C19 C20 C25 5.2(5) . . . . ?
N2 C13 C14 C15 180.0(3) . . . . ?
N2 C13 C18 C17 -179.3(4) . . . . ?
N4 C46 C47 C48 178.3(3) . . . . ?
N4 C49 C50 C51 -2.1(5) . . . . ?
N4 C49 C50 C55 -179.7(3) . . . . ?
N5 C43 C44 C45 179.6(4) . . . . ?
N5 C43 C48 C47 179.0(3) . . . . ?
N6 C59 C60 C56 0.4(7) . . . . ?
O2 C51 C52 C53 178.5(3) . . . . ?
C26 C22 C23 C24 -177.4(5) . . . . ?
C26 C27 C28 N3 -4.4(15) . . . . ?
C27 C26 C30 C29 0.4(11) . . . . ?
C27 C28 N3 C29 4.8(16) . . . . ?
C30 C26 C27 C28 1.7(13) . . . . ?
C30 C29 N3 C28 -2.7(15) . . . . ?
N3 C29 C30 C26 0.1(12) . . . . ?
C26A C22 C23 C24 172.2(10) . . . . ?
C26A C27A C28A N3A 5(4) . . . . ?
C27A C26A C30A C29A 0(3) . . . . ?
C27A C28A N3A C29A -9(4) . . . . ?
C30A C26A C27A C28A 0(3) . . . . ?
C30A C29A N3A C28A 9(5) . . . . ?
N3A C29A C30A C26A -5(4) . . . . ?

loop_
_smtbx_masks_void_nr
_smtbx_masks_void_average_x
_smtbx_masks_void_average_y
_smtbx_masks_void_average_z
_smtbx_masks_void_volume
_smtbx_masks_void_count_electrons
_smtbx_masks_void_content
1 -0.543 0.000 0.000 206.9 16.8 ?
